data_2244148
loop_
_publ_author_name
'Priyanka, Prabhakar'
'Jayanna, Bidarur K.'
'Kiran Kumar, Haruvegowda'
Vinaya
'Divakara, Thayamma R.'
'Yathirajan, Hemmige S.'
'Parkin, Sean'

_publ_section_title
;
 Synthesis and crystal structure of ebastinium hydrogen fumarate
;
_journal_coeditor_code HB8035
_journal_issue 9
_journal_name_full 'Acta Crystallographica Section E'
_journal_page_first
;
;
_journal_paper_doi 10.1107/S2056989022008118
_journal_volume 78
_journal_year 2022
_chemical_formula_iupac 'C32 H40 N O2 +, C4 H3 O4 -'
_chemical_formula_moiety 'C32 H40 N O2 +, C4 H3 O4 -'
_chemical_formula_sum 'C36 H43 N O6'
_chemical_formula_weight 585.71
_chemical_name_common
;
Ebastinium hydrogen fumarate
;
_chemical_name_systematic
;
1-[4-(4-<i>tert</i>-Butylphenyl)-4-oxobutyl]-4-(diphenylmethoxy)piperidin-1-ium
(<i>E</i>)-3-carboxy-1-hydroxyprop-2-en-1-olate
;
_space_group_crystal_system monoclinic
_space_group_IT_number 14
_space_group_name_Hall '-P 2ybc'
_space_group_name_H-M_alt 'P 1 21/c 1'
_atom_sites_solution_hydrogens mixed
_atom_sites_solution_primary direct
_atom_sites_solution_secondary difmap
_audit_creation_method 'SHELXL-2019/2 and CIFFIX'
_cell_angle_alpha 90
_cell_angle_beta 90.975(3)
_cell_angle_gamma 90
_cell_formula_units_Z 4
_cell_length_a 27.091(3)
_cell_length_b 6.2408(5)
_cell_length_c 18.685(2)
_cell_measurement_reflns_used 9606
_cell_measurement_temperature 90.0(2)
_cell_measurement_theta_max 27.29
_cell_measurement_theta_min 2.26
_cell_volume 3158.6(5)
_computing_cell_refinement
;
<i>APEX3</i> (Bruker, 2016)
;
_computing_data_collection
;
<i>APEX3</i> (Bruker, 2016)
;
_computing_data_reduction
;
<i>APEX3</i> (Bruker, 2016)
;
_computing_molecular_graphics
;
<i>XP</i> in <i>SHELXTL</i> (Sheldrick, 2008)
;
_computing_publication_material
;
<i>SHELXTL</i> (Sheldrick, 2008) and <i>publCIF</i> (Westrip,
2010)
;
_computing_structure_refinement
;
<i>SHELXL2019/2</i> (Sheldrick, 2015b)
;
_computing_structure_solution
;
<i>SHELXT</i> (Sheldrick, 2015a)
;
_diffrn_ambient_temperature 90.0(2)
_diffrn_detector_area_resol_mean 7.41
_diffrn_measured_fraction_theta_full 0.999
_diffrn_measured_fraction_theta_max 0.999
_diffrn_measurement_device_type 'Bruker D8 Venture dual source'
_diffrn_measurement_method '\f and \w scans'
_diffrn_radiation_type MoK\a
_diffrn_radiation_wavelength 0.71073
_diffrn_reflns_av_R_equivalents 0.0466
_diffrn_reflns_av_unetI/netI 0.0449
_diffrn_reflns_limit_h_max 35
_diffrn_reflns_limit_h_min -35
_diffrn_reflns_limit_k_max 8
_diffrn_reflns_limit_k_min -7
_diffrn_reflns_limit_l_max 24
_diffrn_reflns_limit_l_min -24
_diffrn_reflns_number 55813
_diffrn_reflns_theta_full 25.242
_diffrn_reflns_theta_max 27.474
_diffrn_reflns_theta_min 2.180
_diffrn_source microsource
_exptl_absorpt_coefficient_mu 0.083
_exptl_absorpt_correction_T_max 0.959
_exptl_absorpt_correction_T_min 0.857
_exptl_absorpt_correction_type multi-scan
_exptl_absorpt_process_details
;
(<i>SADABS</i>; Krause <i>et al.</i>,  2015)
;
_exptl_crystal_colour colourless
_exptl_crystal_density_diffrn 1.232
_exptl_crystal_description plate
_exptl_crystal_F_000 1256
_exptl_crystal_size_max 0.240
_exptl_crystal_size_mid 0.140
_exptl_crystal_size_min 0.030
_refine_diff_density_max 0.520
_refine_diff_density_min -0.189
_refine_ls_extinction_coef 0.0017(4)
_refine_ls_extinction_expression Fc^*^=kFc[1+0.001xFc^2^\l^3^/sin(2\q)]^-1/4^
_refine_ls_extinction_method
;
SHELXL2019/2 (Sheldrick 2015b)
;
_refine_ls_goodness_of_fit_ref 1.030
_refine_ls_hydrogen_treatment mixed
_refine_ls_matrix_type full
_refine_ls_number_parameters 578
_refine_ls_number_reflns 7224
_refine_ls_number_restraints 445
_refine_ls_restrained_S_all 1.019
_refine_ls_R_factor_all 0.0731
_refine_ls_R_factor_gt 0.0469
_refine_ls_shift/su_max 0.001
_refine_ls_shift/su_mean 0.000
_refine_ls_structure_factor_coef Fsqd
_refine_ls_weighting_details 'w=1/[\s^2^(Fo^2^)+(0.0333P)^2^+1.5370P] where P=(Fo^2^+2Fc^2^)/3'
_refine_ls_weighting_scheme calc
_refine_ls_wR_factor_gt 0.1030
_refine_ls_wR_factor_ref 0.1137
_reflns_number_gt 5164
_reflns_number_total 7224
_reflns_threshold_expression 'I > 2\s(I)'
_cod_data_source_file hb8035sup1.cif
_cod_data_source_block I
_cod_original_cell_volume 3158.6(6)
_cod_original_sg_symbol_H-M 'P 21/c'
_cod_database_code 2244148
_shelx_space_group_comment
;
The symmetry employed for this shelxl refinement is uniquely defined
by the following loop, which should always be used as a source of
symmetry information in preference to the above space-group names.
They are only intended as comments.
;
_shelx_estimated_absorpt_t_min 0.980
_shelx_estimated_absorpt_t_max 0.998

loop_
_space_group_symop_operation_xyz
'x, y, z'
'-x, y+1/2, -z+1/2'
'-x, -y, -z'
'x, -y-1/2, z-1/2'

loop_
_atom_site_type_symbol
_atom_site_label
_atom_site_fract_x
_atom_site_fract_y
_atom_site_fract_z
_atom_site_U_iso_or_equiv
_atom_site_adp_type
_atom_site_calc_flag
_atom_site_occupancy
_atom_site_disorder_assembly
_atom_site_disorder_group
C C7 0.20849(6) 0.7170(3) -0.16752(10) 0.0296(4) Uani d 1 . .
H H7A 0.185362 0.615042 -0.190991 0.036 Uiso calc 1 A 1
H H7B 0.208016 0.689703 -0.115336 0.036 Uiso calc 1 A 1
C C8 0.19117(6) 0.9435(3) -0.18209(9) 0.0274(4) Uani d 1 . .
H H8A 0.190854 0.969760 -0.234348 0.033 Uiso calc 1 . .
H H8B 0.214680 1.045616 -0.159546 0.033 Uiso calc 1 . .
C C9 0.14002(6) 0.9833(3) -0.15337(9) 0.0276(4) Uani d 1 . .
H H9A 0.118220 0.862657 -0.167570 0.033 Uiso calc 1 . .
H H9B 0.141905 0.986853 -0.100427 0.033 Uiso calc 1 . .
C C10 0.11752(6) 1.1900(3) -0.18015(9) 0.0271(4) Uani d 1 . .
C C11 0.06723(6) 1.2518(3) -0.15588(9) 0.0261(4) Uani d 1 . .
C C12 0.04494(7) 1.4361(3) -0.18329(10) 0.0337(4) Uani d 1 . .
H H12 0.061969 1.520883 -0.217124 0.040 Uiso calc 1 . .
C C13 -0.00150(7) 1.4973(3) -0.16206(10) 0.0347(4) Uani d 1 . .
H H13 -0.015849 1.623305 -0.181951 0.042 Uiso calc 1 . .
C C14 -0.02801(6) 1.3794(3) -0.11218(9) 0.0279(4) Uani d 1 . .
C C15 -0.00537(6) 1.1957(3) -0.08535(11) 0.0347(4) Uani d 1 . .
H H15 -0.022282 1.111001 -0.051361 0.042 Uiso calc 1 . .
C C16 0.04111(6) 1.1326(3) -0.10670(10) 0.0339(4) Uani d 1 . .
H H16 0.055326 1.005624 -0.087336 0.041 Uiso calc 1 . .
C C17 -0.08065(6) 1.4408(3) -0.09209(10) 0.0296(4) Uani d 1 . .
C C18 -0.08751(8) 1.6832(3) -0.09150(13) 0.0486(5) Uani d 1 . .
H H18A -0.082349 1.740047 -0.139684 0.073 Uiso calc 1 . .
H H18B -0.063553 1.747785 -0.058064 0.073 Uiso calc 1 . .
H H18C -0.121055 1.717576 -0.076368 0.073 Uiso calc 1 . .
C C19 -0.11537(7) 1.3419(3) -0.14877(11) 0.0415(5) Uani d 1 . .
H H19A -0.107029 1.397234 -0.196135 0.062 Uiso calc 1 . .
H H19B -0.149580 1.379546 -0.138061 0.062 Uiso calc 1 . .
H H19C -0.111696 1.185656 -0.148334 0.062 Uiso calc 1 . .
C C20 -0.09453(7) 1.3543(3) -0.01864(10) 0.0426(5) Uani d 1 . .
H H20A -0.127537 1.405422 -0.006443 0.064 Uiso calc 1 . .
H H20B -0.070520 1.404689 0.017402 0.064 Uiso calc 1 . .
H H20C -0.094425 1.197298 -0.019745 0.064 Uiso calc 1 . .
O O2 0.13952(4) 1.30433(19) -0.22189(7) 0.0338(3) Uani d 1 . .
N N1 0.2608(3) 0.6772(14) -0.1950(5) 0.0207(10) Uani d 0.729(4) B 1
H H1N 0.2646(3) 0.758(3) -0.2376(12) 0.025 Uiso calc 0.729(4) B 1
O O1 0.36765(7) 0.3639(4) -0.14095(11) 0.0329(5) Uani d 0.729(4) B 1
C C1 0.40693(8) 0.4053(5) -0.08943(14) 0.0318(6) Uani d 0.729(4) B 1
H H1 0.401014 0.548461 -0.067124 0.038 Uiso calc 0.729(4) B 1
C C2 0.2990(2) 0.7535(8) -0.1414(4) 0.0299(10) Uani d 0.729(4) B 1
H H2A 0.297565 0.664873 -0.097570 0.036 Uiso calc 0.729(4) B 1
H H2B 0.292141 0.904014 -0.128130 0.036 Uiso calc 0.729(4) B 1
C C3 0.34996(19) 0.7376(6) -0.1732(3) 0.0337(9) Uani d 0.729(4) B 1
H H3A 0.374828 0.782540 -0.136773 0.040 Uiso calc 0.729(4) B 1
H H3B 0.352040 0.837638 -0.214153 0.040 Uiso calc 0.729(4) B 1
C C4 0.3623(2) 0.5110(6) -0.1987(2) 0.0319(10) Uani d 0.729(4) B 1
H H4 0.393500 0.514544 -0.226516 0.038 Uiso calc 0.729(4) B 1
C C5 0.3207(2) 0.4260(11) -0.2459(3) 0.0288(9) Uani d 0.729(4) B 1
H H5A 0.327102 0.273168 -0.256541 0.035 Uiso calc 0.729(4) B 1
H H5B 0.320539 0.504963 -0.291875 0.035 Uiso calc 0.729(4) B 1
C C6 0.2701(3) 0.4459(13) -0.2127(4) 0.0251(10) Uani d 0.729(4) B 1
H H6A 0.244433 0.393366 -0.246661 0.030 Uiso calc 0.729(4) B 1
H H6B 0.268802 0.358040 -0.168659 0.030 Uiso calc 0.729(4) B 1
C C21 0.45774(19) 0.4068(10) -0.1223(3) 0.0292(10) Uani d 0.729(4) B 1
C C22 0.49210(17) 0.5609(7) -0.1025(2) 0.0336(9) Uani d 0.729(4) B 1
H H22 0.483326 0.665914 -0.068179 0.040 Uiso calc 0.729(4) B 1
C C23 0.53888(16) 0.5668(6) -0.1312(2) 0.0350(9) Uani d 0.729(4) B 1
H H23 0.561954 0.673858 -0.116928 0.042 Uiso calc 0.729(4) B 1
C C24 0.55123(14) 0.4129(7) -0.18122(19) 0.0336(9) Uani d 0.729(4) B 1
H H24 0.583134 0.413880 -0.201546 0.040 Uiso calc 0.729(4) B 1
C C25 0.51727(14) 0.2575(6) -0.20178(19) 0.0327(8) Uani d 0.729(4) B 1
H H25 0.526049 0.152763 -0.236204 0.039 Uiso calc 0.729(4) B 1
C C26 0.47069(15) 0.2537(8) -0.1725(3) 0.0306(9) Uani d 0.729(4) B 1
H H26 0.447625 0.146595 -0.186809 0.037 Uiso calc 0.729(4) B 1
C C27 0.40034(17) 0.2352(7) -0.0330(2) 0.0351(10) Uani d 0.729(4) B 1
C C28 0.3544(2) 0.2194(9) 0.0017(3) 0.0645(16) Uani d 0.729(4) B 1
H H28 0.328738 0.316813 -0.010989 0.077 Uiso calc 0.729(4) B 1
C C29 0.3459(2) 0.0678(7) 0.0528(3) 0.0559(15) Uani d 0.729(4) B 1
H H29 0.315266 0.065145 0.076755 0.067 Uiso calc 0.729(4) B 1
C C30 0.3820(3) -0.0819(13) 0.0699(5) 0.0431(11) Uani d 0.729(4) B 1
H H30 0.376530 -0.184382 0.106513 0.052 Uiso calc 0.729(4) B 1
C C31 0.4256(2) -0.0818(12) 0.0338(4) 0.0336(12) Uani d 0.729(4) B 1
H H31 0.450309 -0.185406 0.044800 0.040 Uiso calc 0.729(4) B 1
C C32 0.4336(2) 0.0710(8) -0.0191(3) 0.0347(12) Uani d 0.729(4) B 1
H H32 0.462801 0.062460 -0.046450 0.042 Uiso calc 0.729(4) B 1
N N1' 0.2574(7) 0.701(4) -0.1860(14) 0.022(2) Uani d 0.271(4) B 2
H H1N' 0.259455 0.772729 -0.233740 0.026 Uiso calc 0.271(4) B 2
O O1' 0.3683(2) 0.4743(11) -0.1213(3) 0.0396(15) Uani d 0.271(4) B 2
C C1' 0.4022(2) 0.2951(12) -0.1234(4) 0.0342(15) Uani d 0.271(4) B 2
H H1' 0.391924 0.195831 -0.162870 0.041 Uiso calc 0.271(4) B 2
C C2' 0.2961(6) 0.808(2) -0.1404(12) 0.030(2) Uani d 0.271(4) B 2
H H2'1 0.298622 0.734598 -0.093513 0.036 Uiso calc 0.271(4) B 2
H H2'2 0.286471 0.958811 -0.131678 0.036 Uiso calc 0.271(4) B 2
C C3' 0.3462(5) 0.8030(17) -0.1763(9) 0.0317(19) Uani d 0.271(4) B 2
H H3'1 0.344118 0.882281 -0.222156 0.038 Uiso calc 0.271(4) B 2
H H3'2 0.371053 0.874878 -0.145181 0.038 Uiso calc 0.271(4) B 2
C C4' 0.3621(5) 0.5761(19) -0.1902(7) 0.031(2) Uani d 0.271(4) B 2
H H4' 0.393715 0.573293 -0.217142 0.037 Uiso calc 0.271(4) B 2
C C5' 0.3218(6) 0.452(3) -0.2305(9) 0.032(2) Uani d 0.271(4) B 2
H H5'1 0.320513 0.501750 -0.280718 0.039 Uiso calc 0.271(4) B 2
H H5'2 0.330949 0.298078 -0.230940 0.039 Uiso calc 0.271(4) B 2
C C6' 0.2710(7) 0.473(4) -0.1995(12) 0.024(2) Uani d 0.271(4) B 2
H H6'1 0.246455 0.408576 -0.233113 0.029 Uiso calc 0.271(4) B 2
H H6'2 0.269747 0.391902 -0.154000 0.029 Uiso calc 0.271(4) B 2
C C21' 0.3942(5) 0.182(2) -0.0496(6) 0.035(2) Uani d 0.271(4) B 2
C C22' 0.3642(7) 0.278(3) 0.0050(9) 0.067(3) Uani d 0.271(4) B 2
H H22' 0.352840 0.422012 0.000961 0.080 Uiso calc 0.271(4) B 2
C C23' 0.3527(6) 0.152(2) 0.0638(9) 0.057(3) Uani d 0.271(4) B 2
H H23' 0.329001 0.198259 0.097343 0.068 Uiso calc 0.271(4) B 2
C C24' 0.3762(9) -0.040(4) 0.0722(14) 0.044(2) Uani d 0.271(4) B 2
H H24' 0.366492 -0.136032 0.108873 0.053 Uiso calc 0.271(4) B 2
C C25' 0.4143(6) -0.096(4) 0.0273(11) 0.033(3) Uani d 0.271(4) B 2
H H25' 0.432588 -0.222590 0.037098 0.040 Uiso calc 0.271(4) B 2
C C26' 0.4264(6) 0.026(2) -0.0308(9) 0.037(3) Uani d 0.271(4) B 2
H H26' 0.455824 0.001951 -0.056525 0.044 Uiso calc 0.271(4) B 2
C C27' 0.4542(5) 0.368(3) -0.1355(9) 0.028(2) Uani d 0.271(4) B 2
C C28' 0.4738(4) 0.546(2) -0.0998(8) 0.037(3) Uani d 0.271(4) B 2
H H28' 0.453933 0.622240 -0.067147 0.045 Uiso calc 0.271(4) B 2
C C29' 0.5210(4) 0.6117(17) -0.1108(6) 0.038(2) Uani d 0.271(4) B 2
H H29' 0.533659 0.733207 -0.085975 0.046 Uiso calc 0.271(4) B 2
C C30' 0.5502(4) 0.5038(19) -0.1574(7) 0.040(3) Uani d 0.271(4) B 2
H H30' 0.582673 0.556029 -0.164371 0.048 Uiso calc 0.271(4) B 2
C C31' 0.5355(4) 0.3231(19) -0.1952(6) 0.041(3) Uani d 0.271(4) B 2
H H31' 0.556234 0.246170 -0.226675 0.049 Uiso calc 0.271(4) B 2
C C32' 0.4869(4) 0.268(2) -0.1814(7) 0.033(3) Uani d 0.271(4) B 2
H H32' 0.474349 0.146602 -0.206531 0.040 Uiso calc 0.271(4) B 2
C C33 0.25492(5) 0.8367(2) -0.36524(8) 0.0206(3) Uani d 1 . .
C C34 0.24432(6) 0.9666(2) -0.43083(8) 0.0223(3) Uani d 1 . .
H H34 0.244724 0.896818 -0.476010 0.027 Uiso calc 1 . .
C C35 0.23444(5) 1.1729(2) -0.42912(9) 0.0214(3) Uani d 1 . .
H H35 0.235790 1.247094 -0.384736 0.026 Uiso calc 1 . .
C C36 0.22119(6) 1.2914(3) -0.49577(9) 0.0261(4) Uani d 1 . .
O O3 0.24297(4) 0.64104(17) -0.36785(6) 0.0304(3) Uani d 1 . .
O O4 0.27305(4) 0.92704(17) -0.31116(6) 0.0265(3) Uani d 1 . .
O O5 0.21455(5) 1.49991(18) -0.48923(7) 0.0369(3) Uani d 1 . .
H H5O 0.2245(8) 1.545(3) -0.4372(13) 0.055 Uiso d 1 . .
O O6 0.21637(5) 1.20367(19) -0.55327(7) 0.0395(3) Uani d 1 . .

loop_
_atom_site_aniso_label
_atom_site_aniso_U_11
_atom_site_aniso_U_22
_atom_site_aniso_U_33
_atom_site_aniso_U_12
_atom_site_aniso_U_13
_atom_site_aniso_U_23
C7 0.0280(8) 0.0308(9) 0.0302(10) -0.0044(7) 0.0025(7) 0.0052(8)
C8 0.0312(8) 0.0279(9) 0.0230(9) -0.0066(7) -0.0002(7) -0.0013(7)
C9 0.0299(8) 0.0301(9) 0.0229(9) -0.0060(7) 0.0007(7) 0.0008(7)
C10 0.0329(8) 0.0271(9) 0.0212(9) -0.0090(7) -0.0032(7) -0.0015(7)
C11 0.0303(8) 0.0265(9) 0.0215(9) -0.0061(7) -0.0029(7) 0.0008(7)
C12 0.0403(10) 0.0300(9) 0.0308(10) -0.0033(8) 0.0016(8) 0.0061(8)
C13 0.0404(10) 0.0324(10) 0.0313(11) 0.0038(8) -0.0028(8) 0.0095(8)
C14 0.0298(8) 0.0295(9) 0.0241(9) -0.0034(7) -0.0063(7) -0.0004(7)
C15 0.0318(9) 0.0326(10) 0.0399(12) -0.0005(7) 0.0027(8) 0.0135(8)
C16 0.0323(9) 0.0310(10) 0.0384(11) 0.0021(7) 0.0007(8) 0.0112(8)
C17 0.0307(8) 0.0285(9) 0.0296(10) 0.0017(7) -0.0040(7) 0.0015(7)
C18 0.0464(11) 0.0335(11) 0.0659(16) 0.0049(9) 0.0049(10) -0.0018(10)
C19 0.0307(9) 0.0531(13) 0.0405(12) 0.0018(9) -0.0076(8) -0.0038(10)
C20 0.0396(10) 0.0557(13) 0.0325(12) 0.0125(9) 0.0025(8) 0.0068(9)
O2 0.0381(7) 0.0319(7) 0.0315(7) -0.0075(5) 0.0038(5) 0.0050(6)
N1 0.0245(14) 0.025(2) 0.013(2) -0.0017(12) -0.0006(14) 0.0005(14)
O1 0.0351(10) 0.0387(13) 0.0246(11) 0.0098(10) -0.0080(8) 0.0074(9)
C1 0.0331(12) 0.0414(15) 0.0206(13) 0.0147(11) -0.0070(10) -0.0027(11)
C2 0.0399(15) 0.026(3) 0.0240(14) -0.0039(17) -0.0106(12) 0.0003(19)
C3 0.0280(14) 0.029(2) 0.0435(17) 0.0007(17) -0.0142(12) 0.010(2)
C4 0.0319(13) 0.035(2) 0.0285(17) 0.0042(17) -0.0026(12) 0.0098(16)
C5 0.0330(13) 0.033(2) 0.020(2) 0.0066(13) -0.0064(14) 0.0012(15)
C6 0.0378(14) 0.021(2) 0.016(3) -0.0012(13) -0.0046(15) 0.0018(15)
C21 0.0361(15) 0.035(2) 0.016(2) 0.0113(14) -0.0043(14) 0.0032(15)
C22 0.040(3) 0.0371(18) 0.0242(16) 0.0061(19) 0.002(2) 0.0003(13)
C23 0.041(2) 0.037(2) 0.027(2) 0.0045(18) 0.0052(16) -0.0052(16)
C24 0.0412(17) 0.037(3) 0.023(2) 0.0087(17) 0.0037(14) 0.0009(17)
C25 0.0326(19) 0.041(2) 0.0247(15) 0.0082(15) 0.0017(15) -0.0042(14)
C26 0.0297(19) 0.0383(18) 0.0238(19) 0.0035(16) -0.0013(15) -0.0022(14)
C27 0.0293(16) 0.053(2) 0.0228(18) 0.0100(16) -0.0067(14) 0.0046(15)
C28 0.032(2) 0.092(4) 0.070(2) 0.028(2) 0.0181(18) 0.054(3)
C29 0.0366(19) 0.079(3) 0.053(3) 0.022(2) 0.0138(18) 0.037(3)
C30 0.037(3) 0.058(3) 0.0338(17) 0.0190(17) 0.0023(15) 0.017(2)
C31 0.030(3) 0.0417(18) 0.0287(18) 0.011(2) -0.0021(19) 0.0040(15)
C32 0.032(2) 0.042(2) 0.029(2) 0.0086(17) 0.0010(16) 0.0007(17)
N1' 0.032(3) 0.022(4) 0.011(5) 0.001(3) 0.004(3) 0.005(3)
O1' 0.049(3) 0.040(3) 0.030(3) 0.015(3) -0.003(2) 0.006(2)
C1' 0.034(3) 0.041(3) 0.028(3) 0.011(2) -0.008(2) 0.005(2)
C2' 0.038(3) 0.027(5) 0.025(3) -0.001(3) -0.013(3) 0.001(4)
C3' 0.029(3) 0.026(4) 0.040(3) 0.002(3) -0.009(3) 0.013(4)
C4' 0.029(3) 0.037(4) 0.026(3) 0.002(3) -0.007(3) 0.011(3)
C5' 0.037(3) 0.035(4) 0.025(5) 0.010(3) -0.011(3) 0.002(3)
C6' 0.033(3) 0.024(4) 0.016(5) 0.001(3) -0.009(3) 0.001(3)
C21' 0.025(3) 0.053(4) 0.027(4) 0.004(3) -0.009(3) 0.015(3)
C22' 0.048(5) 0.093(5) 0.060(4) 0.037(4) 0.017(4) 0.047(4)
C23' 0.041(4) 0.077(5) 0.054(4) 0.030(4) 0.013(4) 0.030(4)
C24' 0.030(4) 0.066(5) 0.036(3) 0.017(3) 0.006(3) 0.017(4)
C25' 0.022(5) 0.044(4) 0.032(4) 0.005(4) -0.003(4) 0.006(3)
C26' 0.034(4) 0.047(5) 0.030(4) 0.007(4) -0.003(3) 0.004(4)
C27' 0.032(3) 0.033(4) 0.019(4) 0.006(3) -0.007(3) 0.004(3)
C28' 0.030(5) 0.047(5) 0.035(5) 0.003(4) -0.004(4) 0.000(4)
C29' 0.027(5) 0.044(5) 0.044(6) 0.001(4) -0.003(4) -0.013(4)
C30' 0.037(4) 0.039(7) 0.043(8) 0.005(4) 0.001(4) 0.003(4)
C31' 0.047(6) 0.042(7) 0.034(6) -0.004(4) 0.006(5) 0.002(4)
C32' 0.039(6) 0.035(4) 0.026(5) 0.005(4) 0.004(4) 0.002(3)
C33 0.0261(7) 0.0185(8) 0.0173(8) 0.0033(6) -0.0003(6) 0.0002(6)
C34 0.0317(8) 0.0215(8) 0.0139(8) -0.0015(6) 0.0011(6) -0.0002(6)
C35 0.0277(8) 0.0193(8) 0.0171(8) -0.0023(6) -0.0025(6) 0.0001(6)
C36 0.0379(9) 0.0186(8) 0.0215(9) -0.0014(7) -0.0060(7) 0.0023(7)
O3 0.0533(7) 0.0144(6) 0.0231(7) -0.0002(5) -0.0098(5) 0.0028(5)
O4 0.0385(6) 0.0231(6) 0.0179(6) -0.0037(5) -0.0042(5) 0.0009(5)
O5 0.0676(9) 0.0156(6) 0.0268(7) 0.0021(6) -0.0186(6) 0.0010(5)
O6 0.0769(9) 0.0233(6) 0.0179(7) 0.0010(6) -0.0113(6) 0.0000(5)

loop_
_atom_type_symbol
_atom_type_description
_atom_type_scat_dispersion_real
_atom_type_scat_dispersion_imag
_atom_type_scat_source
C C 0.0033 0.0016 'International Tables Vol C Tables 4.2.6.8 and 6.1.1.4'
H H 0.0000 0.0000 'International Tables Vol C Tables 4.2.6.8 and 6.1.1.4'
N N 0.0061 0.0033 'International Tables Vol C Tables 4.2.6.8 and 6.1.1.4'
O O 0.0106 0.0060 'International Tables Vol C Tables 4.2.6.8 and 6.1.1.4'

loop_
_geom_angle_atom_site_label_1
_geom_angle_atom_site_label_2
_geom_angle_atom_site_label_3
_geom_angle_site_symmetry_1
_geom_angle_site_symmetry_3
_geom_angle
_geom_angle_publ_flag
N1' C7 C8 . . 108.6(11) ?
C8 C7 N1 . . 112.1(4) ?
C8 C7 H7A . . 109.2 ?
N1 C7 H7A . . 109.2 ?
C8 C7 H7B . . 109.2 ?
N1 C7 H7B . . 109.2 ?
H7A C7 H7B . . 107.9 ?
C7 C8 C9 . . 111.84(13) ?
C7 C8 H8A . . 109.2 ?
C9 C8 H8A . . 109.2 ?
C7 C8 H8B . . 109.2 ?
C9 C8 H8B . . 109.2 ?
H8A C8 H8B . . 107.9 ?
C10 C9 C8 . . 112.92(14) ?
C10 C9 H9A . . 109.0 ?
C8 C9 H9A . . 109.0 ?
C10 C9 H9B . . 109.0 ?
C8 C9 H9B . . 109.0 ?
H9A C9 H9B . . 107.8 ?
O2 C10 C11 . . 120.08(16) ?
O2 C10 C9 . . 120.87(15) ?
C11 C10 C9 . . 119.04(14) ?
C16 C11 C12 . . 117.66(16) ?
C16 C11 C10 . . 122.76(15) ?
C12 C11 C10 . . 119.57(15) ?
C13 C12 C11 . . 120.99(17) ?
C13 C12 H12 . . 119.5 ?
C11 C12 H12 . . 119.5 ?
C12 C13 C14 . . 121.86(17) ?
C12 C13 H13 . . 119.1 ?
C14 C13 H13 . . 119.1 ?
C15 C14 C13 . . 116.55(16) ?
C15 C14 C17 . . 121.72(16) ?
C13 C14 C17 . . 121.60(15) ?
C16 C15 C14 . . 121.91(17) ?
C16 C15 H15 . . 119.0 ?
C14 C15 H15 . . 119.0 ?
C15 C16 C11 . . 121.02(16) ?
C15 C16 H16 . . 119.5 ?
C11 C16 H16 . . 119.5 ?
C18 C17 C20 . . 108.19(17) ?
C18 C17 C14 . . 111.40(15) ?
C20 C17 C14 . . 112.13(14) ?
C18 C17 C19 . . 109.32(16) ?
C20 C17 C19 . . 108.70(16) ?
C14 C17 C19 . . 107.04(15) ?
C17 C18 H18A . . 109.5 ?
C17 C18 H18B . . 109.5 ?
H18A C18 H18B . . 109.5 ?
C17 C18 H18C . . 109.5 ?
H18A C18 H18C . . 109.5 ?
H18B C18 H18C . . 109.5 ?
C17 C19 H19A . . 109.5 ?
C17 C19 H19B . . 109.5 ?
H19A C19 H19B . . 109.5 ?
C17 C19 H19C . . 109.5 ?
H19A C19 H19C . . 109.5 ?
H19B C19 H19C . . 109.5 ?
C17 C20 H20A . . 109.5 ?
C17 C20 H20B . . 109.5 ?
H20A C20 H20B . . 109.5 ?
C17 C20 H20C . . 109.5 ?
H20A C20 H20C . . 109.5 ?
H20B C20 H20C . . 109.5 ?
C6 N1 C2 . . 109.6(5) ?
C6 N1 C7 . . 112.8(6) ?
C2 N1 C7 . . 110.8(5) ?
C6 N1 H1N . . 107.8 ?
C2 N1 H1N . . 107.8 ?
C7 N1 H1N . . 107.8 ?
C4 O1 C1 . . 117.0(3) ?
O1 C1 C27 . . 104.2(2) ?
O1 C1 C21 . . 113.2(3) ?
C27 C1 C21 . . 114.0(3) ?
O1 C1 H1 . . 108.4 ?
C27 C1 H1 . . 108.4 ?
C21 C1 H1 . . 108.4 ?
N1 C2 C3 . . 109.8(5) ?
N1 C2 H2A . . 109.7 ?
C3 C2 H2A . . 109.7 ?
N1 C2 H2B . . 109.7 ?
C3 C2 H2B . . 109.7 ?
H2A C2 H2B . . 108.2 ?
C2 C3 C4 . . 112.8(3) ?
C2 C3 H3A . . 109.0 ?
C4 C3 H3A . . 109.0 ?
C2 C3 H3B . . 109.0 ?
C4 C3 H3B . . 109.0 ?
H3A C3 H3B . . 107.8 ?
O1 C4 C5 . . 106.3(4) ?
O1 C4 C3 . . 112.3(3) ?
C5 C4 C3 . . 109.9(4) ?
O1 C4 H4 . . 109.4 ?
C5 C4 H4 . . 109.4 ?
C3 C4 H4 . . 109.4 ?
C4 C5 C6 . . 113.6(4) ?
C4 C5 H5A . . 108.8 ?
C6 C5 H5A . . 108.8 ?
C4 C5 H5B . . 108.8 ?
C6 C5 H5B . . 108.8 ?
H5A C5 H5B . . 107.7 ?
N1 C6 C5 . . 108.9(5) ?
N1 C6 H6A . . 109.9 ?
C5 C6 H6A . . 109.9 ?
N1 C6 H6B . . 109.9 ?
C5 C6 H6B . . 109.9 ?
H6A C6 H6B . . 108.3 ?
C22 C21 C26 . . 118.8(4) ?
C22 C21 C1 . . 120.5(4) ?
C26 C21 C1 . . 120.7(4) ?
C21 C22 C23 . . 122.1(4) ?
C21 C22 H22 . . 119.0 ?
C23 C22 H22 . . 119.0 ?
C24 C23 C22 . . 118.4(3) ?
C24 C23 H23 . . 120.8 ?
C22 C23 H23 . . 120.8 ?
C23 C24 C25 . . 120.4(4) ?
C23 C24 H24 . . 119.8 ?
C25 C24 H24 . . 119.8 ?
C26 C25 C24 . . 120.5(4) ?
C26 C25 H25 . . 119.7 ?
C24 C25 H25 . . 119.7 ?
C25 C26 C21 . . 119.8(4) ?
C25 C26 H26 . . 120.1 ?
C21 C26 H26 . . 120.1 ?
C32 C27 C28 . . 115.9(5) ?
C32 C27 C1 . . 124.5(4) ?
C28 C27 C1 . . 118.9(4) ?
C29 C28 C27 . . 121.8(5) ?
C29 C28 H28 . . 119.1 ?
C27 C28 H28 . . 119.1 ?
C28 C29 C30 . . 120.1(5) ?
C28 C29 H29 . . 119.9 ?
C30 C29 H29 . . 119.9 ?
C31 C30 C29 . . 119.8(6) ?
C31 C30 H30 . . 120.1 ?
C29 C30 H30 . . 120.1 ?
C30 C31 C32 . . 119.7(6) ?
C30 C31 H31 . . 120.2 ?
C32 C31 H31 . . 120.2 ?
C27 C32 C31 . . 122.0(5) ?
C27 C32 H32 . . 119.0 ?
C31 C32 H32 . . 119.0 ?
C7 N1' C6' . . 110.6(17) ?
C7 N1' C2' . . 119.4(16) ?
C6' N1' C2' . . 110.5(13) ?
C7 N1' H1N' . . 105.0 ?
C6' N1' H1N' . . 105.0 ?
C2' N1' H1N' . . 105.0 ?
C4' O1' C1' . . 112.3(7) ?
O1' C1' C27' . . 111.5(9) ?
O1' C1' C21' . . 103.0(7) ?
C27' C1' C21' . . 114.5(9) ?
O1' C1' H1' . . 109.2 ?
C27' C1' H1' . . 109.2 ?
C21' C1' H1' . . 109.2 ?
N1' C2' C3' . . 111.1(14) ?
N1' C2' H2'1 . . 109.4 ?
C3' C2' H2'1 . . 109.4 ?
N1' C2' H2'2 . . 109.4 ?
C3' C2' H2'2 . . 109.4 ?
H2'1 C2' H2'2 . . 108.0 ?
C4' C3' C2' . . 110.9(10) ?
C4' C3' H3'1 . . 109.5 ?
C2' C3' H3'1 . . 109.5 ?
C4' C3' H3'2 . . 109.5 ?
C2' C3' H3'2 . . 109.5 ?
H3'1 C3' H3'2 . . 108.0 ?
O1' C4' C3' . . 106.8(9) ?
O1' C4' C5' . . 106.6(11) ?
C3' C4' C5' . . 111.0(11) ?
O1' C4' H4' . . 110.8 ?
C3' C4' H4' . . 110.8 ?
C5' C4' H4' . . 110.8 ?
C6' C5' C4' . . 114.7(11) ?
C6' C5' H5'1 . . 108.6 ?
C4' C5' H5'1 . . 108.6 ?
C6' C5' H5'2 . . 108.6 ?
C4' C5' H5'2 . . 108.6 ?
H5'1 C5' H5'2 . . 107.6 ?
N1' C6' C5' . . 112.1(15) ?
N1' C6' H6'1 . . 109.2 ?
C5' C6' H6'1 . . 109.2 ?
N1' C6' H6'2 . . 109.2 ?
C5' C6' H6'2 . . 109.2 ?
H6'1 C6' H6'2 . . 107.9 ?
C26' C21' C22' . . 119.0(13) ?
C26' C21' C1' . . 117.0(11) ?
C22' C21' C1' . . 121.5(11) ?
C23' C22' C21' . . 117.2(14) ?
C23' C22' H22' . . 121.4 ?
C21' C22' H22' . . 121.4 ?
C24' C23' C22' . . 118.6(14) ?
C24' C23' H23' . . 120.7 ?
C22' C23' H23' . . 120.7 ?
C23' C24' C25' . . 120.1(17) ?
C23' C24' H24' . . 120.0 ?
C25' C24' H24' . . 120.0 ?
C26' C25' C24' . . 122.2(17) ?
C26' C25' H25' . . 118.9 ?
C24' C25' H25' . . 118.9 ?
C21' C26' C25' . . 116.3(15) ?
C21' C26' H26' . . 121.8 ?
C25' C26' H26' . . 121.8 ?
C28' C27' C32' . . 114.2(11) ?
C28' C27' C1' . . 121.5(11) ?
C32' C27' C1' . . 124.3(11) ?
C29' C28' C27' . . 121.4(13) ?
C29' C28' H28' . . 119.3 ?
C27' C28' H28' . . 119.3 ?
C28' C29' C30' . . 120.2(12) ?
C28' C29' H29' . . 119.9 ?
C30' C29' H29' . . 119.9 ?
C29' C30' C31' . . 124.3(10) ?
C29' C30' H30' . . 117.8 ?
C31' C30' H30' . . 117.8 ?
C30' C31' C32' . . 111.8(10) ?
C30' C31' H31' . . 124.1 ?
C32' C31' H31' . . 124.1 ?
C31' C32' C27' . . 128.1(11) ?
C31' C32' H32' . . 116.0 ?
C27' C32' H32' . . 116.0 ?
O4 C33 O3 . . 124.32(14) ?
O4 C33 C34 . . 119.06(14) ?
O3 C33 C34 . . 116.56(14) ?
C35 C34 C33 . . 123.21(15) ?
C35 C34 H34 . . 118.4 ?
C33 C34 H34 . . 118.4 ?
C34 C35 C36 . . 120.84(15) ?
C34 C35 H35 . . 119.6 ?
C36 C35 H35 . . 119.6 ?
O6 C36 O5 . . 121.01(15) ?
O6 C36 C35 . . 122.62(15) ?
O5 C36 C35 . . 116.37(14) ?
C36 O5 H5O . . 108.7(12) ?

loop_
_geom_bond_atom_site_label_1
_geom_bond_atom_site_label_2
_geom_bond_site_symmetry_2
_geom_bond_distance
_geom_bond_publ_flag
C7 N1' . 1.38(2) ?
C7 C8 . 1.513(2) ?
C7 N1 . 1.537(8) ?
C7 H7A . 0.9900 ?
C7 H7B . 0.9900 ?
C8 C9 . 1.515(2) ?
C8 H8A . 0.9900 ?
C8 H8B . 0.9900 ?
C9 C10 . 1.509(2) ?
C9 H9A . 0.9900 ?
C9 H9B . 0.9900 ?
C10 O2 . 1.220(2) ?
C10 C11 . 1.494(2) ?
C11 C16 . 1.386(2) ?
C11 C12 . 1.392(2) ?
C12 C13 . 1.380(2) ?
C12 H12 . 0.9500 ?
C13 C14 . 1.396(2) ?
C13 H13 . 0.9500 ?
C14 C15 . 1.389(2) ?
C14 C17 . 1.530(2) ?
C15 C16 . 1.385(2) ?
C15 H15 . 0.9500 ?
C16 H16 . 0.9500 ?
C17 C18 . 1.524(3) ?
C17 C20 . 1.528(3) ?
C17 C19 . 1.534(2) ?
C18 H18A . 0.9800 ?
C18 H18B . 0.9800 ?
C18 H18C . 0.9800 ?
C19 H19A . 0.9800 ?
C19 H19B . 0.9800 ?
C19 H19C . 0.9800 ?
C20 H20A . 0.9800 ?
C20 H20B . 0.9800 ?
C20 H20C . 0.9800 ?
N1 C6 . 1.503(5) ?
N1 C2 . 1.505(6) ?
N1 H1N . 0.95(2) ?
O1 C4 . 1.422(4) ?
O1 C1 . 1.446(3) ?
C1 C27 . 1.509(5) ?
C1 C21 . 1.517(5) ?
C1 H1 . 1.0000 ?
C2 C3 . 1.515(5) ?
C2 H2A . 0.9900 ?
C2 H2B . 0.9900 ?
C3 C4 . 1.531(4) ?
C3 H3A . 0.9900 ?
C3 H3B . 0.9900 ?
C4 C5 . 1.515(5) ?
C4 H4 . 1.0000 ?
C5 C6 . 1.519(5) ?
C5 H5A . 0.9900 ?
C5 H5B . 0.9900 ?
C6 H6A . 0.9900 ?
C6 H6B . 0.9900 ?
C21 C22 . 1.384(6) ?
C21 C26 . 1.390(6) ?
C22 C23 . 1.385(5) ?
C22 H22 . 0.9500 ?
C23 C24 . 1.385(4) ?
C23 H23 . 0.9500 ?
C24 C25 . 1.387(5) ?
C24 H24 . 0.9500 ?
C25 C26 . 1.384(4) ?
C25 H25 . 0.9500 ?
C26 H26 . 0.9500 ?
C27 C32 . 1.387(6) ?
C27 C28 . 1.417(6) ?
C28 C29 . 1.367(6) ?
C28 H28 . 0.9500 ?
C29 C30 . 1.385(6) ?
C29 H29 . 0.9500 ?
C30 C31 . 1.371(7) ?
C30 H30 . 0.9500 ?
C31 C32 . 1.392(6) ?
C31 H31 . 0.9500 ?
C32 H32 . 0.9500 ?
N1' C6' . 1.494(14) ?
N1' C2' . 1.498(14) ?
N1' H1N' . 1.0000 ?
O1' C4' . 1.443(11) ?
O1' C1' . 1.448(9) ?
C1' C27' . 1.500(13) ?
C1' C21' . 1.568(12) ?
C1' H1' . 1.0000 ?
C2' C3' . 1.523(13) ?
C2' H2'1 . 0.9900 ?
C2' H2'2 . 0.9900 ?
C3' C4' . 1.504(10) ?
C3' H3'1 . 0.9900 ?
C3' H3'2 . 0.9900 ?
C4' C5' . 1.529(12) ?
C4' H4' . 1.0000 ?
C5' C6' . 1.508(14) ?
C5' H5'1 . 0.9900 ?
C5' H5'2 . 0.9900 ?
C6' H6'1 . 0.9900 ?
C6' H6'2 . 0.9900 ?
C21' C26' . 1.350(15) ?
C21' C22' . 1.445(16) ?
C22' C23' . 1.392(15) ?
C22' H22' . 0.9500 ?
C23' C24' . 1.367(15) ?
C23' H23' . 0.9500 ?
C24' C25' . 1.383(16) ?
C24' H24' . 0.9500 ?
C25' C26' . 1.370(16) ?
C25' H25' . 0.9500 ?
C26' H26' . 0.9500 ?
C27' C28' . 1.393(14) ?
C27' C32' . 1.394(14) ?
C28' C29' . 1.362(10) ?
C28' H28' . 0.9500 ?
C29' C30' . 1.362(11) ?
C29' H29' . 0.9500 ?
C30' C31' . 1.385(12) ?
C30' H30' . 0.9500 ?
C31' C32' . 1.391(11) ?
C31' H31' . 0.9500 ?
C32' H32' . 0.9500 ?
C33 O4 . 1.2503(18) ?
C33 O3 . 1.2638(18) ?
C33 C34 . 1.493(2) ?
C34 C35 . 1.316(2) ?
C34 H34 . 0.9500 ?
C35 C36 . 1.487(2) ?
C35 H35 . 0.9500 ?
C36 O6 . 1.211(2) ?
C36 O5 . 1.3197(19) ?
O5 H5O . 1.04(2) ?

loop_
_geom_hbond_atom_site_label_D
_geom_hbond_atom_site_label_H
_geom_hbond_atom_site_label_A
_geom_hbond_site_symmetry_A
_geom_hbond_distance_DH
_geom_hbond_distance_HA
_geom_hbond_distance_DA
_geom_hbond_angle_DHA
_geom_hbond_publ_flag
N1 H1N O4 . 0.95 1.75 2.697(11) 175 yes
N1' H1N' O4 . 1.00 1.78 2.77(3) 169 yes
O5 H5O O3 1_565 1.04(2) 1.50(2) 2.5402(17) 171(2) yes
C7 H7A O2 1_545 0.99 2.37 3.330(2) 164 yes
C8 H8B O6 4_586 0.99 2.53 3.325(2) 137 yes
C34 H34 O5 1_545 0.95 2.62 3.208(2) 121 yes
C35 H35 O3 1_565 0.95 2.49 3.1450(19) 127 yes
C31 H31 Cg1 3_655 0.95 2.72 3.534(6) 145 yes
C25 H25 Cg1 2_644 0.95 2.70 3.532(4) 146 yes
C23 H23 Cg2 3_665 0.95 2.75 3.624(4) 154 yes

loop_
_geom_torsion_atom_site_label_1
_geom_torsion_atom_site_label_2
_geom_torsion_atom_site_label_3
_geom_torsion_atom_site_label_4
_geom_torsion_site_symmetry_1
_geom_torsion_site_symmetry_2
_geom_torsion_site_symmetry_3
_geom_torsion_site_symmetry_4
_geom_torsion
_geom_torsion_publ_flag
N1' C7 C8 C9 . . . . -171.8(10) ?
N1 C7 C8 C9 . . . . -178.7(3) ?
C7 C8 C9 C10 . . . . -168.02(14) ?
C8 C9 C10 O2 . . . . 1.6(2) ?
C8 C9 C10 C11 . . . . -179.52(14) ?
O2 C10 C11 C16 . . . . -177.72(17) ?
C9 C10 C11 C16 . . . . 3.4(2) ?
O2 C10 C11 C12 . . . . 2.4(2) ?
C9 C10 C11 C12 . . . . -176.43(16) ?
C16 C11 C12 C13 . . . . 0.0(3) ?
C10 C11 C12 C13 . . . . 179.89(16) ?
C11 C12 C13 C14 . . . . 0.4(3) ?
C12 C13 C14 C15 . . . . -0.5(3) ?
C12 C13 C14 C17 . . . . -176.41(16) ?
C13 C14 C15 C16 . . . . 0.1(3) ?
C17 C14 C15 C16 . . . . 176.04(17) ?
C14 C15 C16 C11 . . . . 0.3(3) ?
C12 C11 C16 C15 . . . . -0.4(3) ?
C10 C11 C16 C15 . . . . 179.75(16) ?
C15 C14 C17 C18 . . . . 148.79(18) ?
C13 C14 C17 C18 . . . . -35.5(2) ?
C15 C14 C17 C20 . . . . 27.4(2) ?
C13 C14 C17 C20 . . . . -156.94(17) ?
C15 C14 C17 C19 . . . . -91.8(2) ?
C13 C14 C17 C19 . . . . 83.9(2) ?
C8 C7 N1 C6 . . . . -153.5(5) ?
C8 C7 N1 C2 . . . . 83.3(7) ?
C4 O1 C1 C27 . . . . 175.6(3) ?
C4 O1 C1 C21 . . . . -60.0(4) ?
C6 N1 C2 C3 . . . . 61.7(8) ?
C7 N1 C2 C3 . . . . -173.2(5) ?
N1 C2 C3 C4 . . . . -56.4(7) ?
C1 O1 C4 C5 . . . . 177.4(3) ?
C1 O1 C4 C3 . . . . -62.3(4) ?
C2 C3 C4 O1 . . . . -67.9(6) ?
C2 C3 C4 C5 . . . . 50.2(6) ?
O1 C4 C5 C6 . . . . 70.8(6) ?
C3 C4 C5 C6 . . . . -51.0(7) ?
C2 N1 C6 C5 . . . . -61.5(8) ?
C7 N1 C6 C5 . . . . 174.6(6) ?
C4 C5 C6 N1 . . . . 57.3(8) ?
O1 C1 C21 C22 . . . . 137.7(4) ?
C27 C1 C21 C22 . . . . -103.5(5) ?
O1 C1 C21 C26 . . . . -42.5(6) ?
C27 C1 C21 C26 . . . . 76.4(6) ?
C26 C21 C22 C23 . . . . -0.1(7) ?
C1 C21 C22 C23 . . . . 179.8(5) ?
C21 C22 C23 C24 . . . . 0.0(6) ?
C22 C23 C24 C25 . . . . 0.1(5) ?
C23 C24 C25 C26 . . . . -0.1(5) ?
C24 C25 C26 C21 . . . . 0.1(6) ?
C22 C21 C26 C25 . . . . 0.0(7) ?
C1 C21 C26 C25 . . . . -179.9(5) ?
O1 C1 C27 C32 . . . . 113.8(4) ?
C21 C1 C27 C32 . . . . -10.1(5) ?
O1 C1 C27 C28 . . . . -56.4(4) ?
C21 C1 C27 C28 . . . . 179.7(4) ?
C32 C27 C28 C29 . . . . 8.4(7) ?
C1 C27 C28 C29 . . . . 179.5(5) ?
C27 C28 C29 C30 . . . . -2.9(9) ?
C28 C29 C30 C31 . . . . -2.0(12) ?
C29 C30 C31 C32 . . . . 0.9(13) ?
C28 C27 C32 C31 . . . . -9.5(8) ?
C1 C27 C32 C31 . . . . 180.0(5) ?
C30 C31 C32 C27 . . . . 5.1(10) ?
C8 C7 N1' C6' . . . . -158.4(14) ?
C8 C7 N1' C2' . . . . 72(2) ?
C4' O1' C1' C27' . . . . 68.7(11) ?
C4' O1' C1' C21' . . . . -168.0(8) ?
C7 N1' C2' C3' . . . . -170.6(18) ?
C6' N1' C2' C3' . . . . 60(2) ?
N1' C2' C3' C4' . . . . -59.2(19) ?
C1' O1' C4' C3' . . . . -155.5(9) ?
C1' O1' C4' C5' . . . . 85.8(11) ?
C2' C3' C4' O1' . . . . -63.7(15) ?
C2' C3' C4' C5' . . . . 52.2(16) ?
O1' C4' C5' C6' . . . . 67.7(18) ?
C3' C4' C5' C6' . . . . -48(2) ?
C7 N1' C6' C5' . . . . 171.5(18) ?
C2' N1' C6' C5' . . . . -54(2) ?
C4' C5' C6' N1' . . . . 49(2) ?
O1' C1' C21' C26' . . . . -170.1(11) ?
C27' C1' C21' C26' . . . . -48.9(15) ?
O1' C1' C21' C22' . . . . -8.3(15) ?
C27' C1' C21' C22' . . . . 112.9(15) ?
C26' C21' C22' C23' . . . . -29(2) ?
C1' C21' C22' C23' . . . . 170.0(13) ?
C21' C22' C23' C24' . . . . 10(3) ?
C22' C23' C24' C25' . . . . 7(4) ?
C23' C24' C25' C26' . . . . -7(4) ?
C22' C21' C26' C25' . . . . 28(2) ?
C1' C21' C26' C25' . . . . -169.2(14) ?
C24' C25' C26' C21' . . . . -11(3) ?
O1' C1' C27' C28' . . . . 43.1(15) ?
C21' C1' C27' C28' . . . . -73.4(15) ?
O1' C1' C27' C32' . . . . -137.7(14) ?
C21' C1' C27' C32' . . . . 105.9(16) ?
C32' C27' C28' C29' . . . . 0.6(15) ?
C1' C27' C28' C29' . . . . 179.9(15) ?
C27' C28' C29' C30' . . . . -0.1(14) ?
C28' C29' C30' C31' . . . . -1.2(17) ?
C29' C30' C31' C32' . . . . 1.7(17) ?
C30' C31' C32' C27' . . . . -1(2) ?
C28' C27' C32' C31' . . . . 0(2) ?
C1' C27' C32' C31' . . . . -179.2(14) ?
O4 C33 C34 C35 . . . . -27.3(2) ?
O3 C33 C34 C35 . . . . 150.19(16) ?
C33 C34 C35 C36 . . . . -176.29(14) ?
C34 C35 C36 O6 . . . . 3.9(3) ?
C34 C35 C36 O5 . . . . -176.43(15) ?

_cod_database_fobs_code 2244148
